data_4077397
loop_
_publ_author_name
'Bazinet, Patrick'
'Yap, Glenn P. A.'
'Richeson, Darrin S.'

_publ_section_title
;
 Metallaaziridine Complexes of Tantalum Derived from
 1,8-Bis(isopropylamino)naphthalene via \b-H Activation
;
_journal_issue 20
_journal_name_full Organometallics
_journal_page_first 4129
_journal_paper_doi 10.1021/om0105167
_journal_volume 20
_journal_year 2001
_chemical_formula_sum 'C26 H34 Cl N2 Ta'
_chemical_formula_weight 590.95
_chemical_name_systematic
; 
 ? 
;
_space_group_IT_number 60
_symmetry_cell_setting orthorhombic
_symmetry_space_group_name_Hall '-P 2n 2ab'
_symmetry_space_group_name_H-M 'P b c n'
_atom_sites_solution_hydrogens geom
_atom_sites_solution_primary direct
_atom_sites_solution_secondary difmap
_audit_creation_method SHELXL-97
_cell_angle_alpha 90.00
_cell_angle_beta 90.00
_cell_angle_gamma 90.00
_cell_formula_units_Z 8
_cell_length_a 23.328(2)
_cell_length_b 10.1925(9)
_cell_length_c 19.3464(17)
_cell_measurement_reflns_used 'reflections from 60 data frames'
_cell_measurement_temperature 203(2)
_cell_measurement_theta_max 28.29
_cell_measurement_theta_min 1.47
_cell_volume 4600.0(7)
_computing_cell_refinement 'Bruker SMART'
_computing_data_collection 'Bruker SMART'
_computing_data_reduction 'Bruker SHELXTL'
_computing_molecular_graphics 'Bruker SHELXTL'
_computing_publication_material 'Bruker SHELXTL'
_computing_structure_refinement 'SHELXL-97 (Sheldrick, 1997)'
_computing_structure_solution 'SHELXS-97 (Sheldrick, 1990)'
_diffrn_ambient_temperature 203(2)
_diffrn_measured_fraction_theta_full 0.999
_diffrn_measured_fraction_theta_max 0.999
_diffrn_measurement_device_type 'CCD area detector'
_diffrn_measurement_method 'phi and omega scans'
_diffrn_radiation_monochromator graphite
_diffrn_radiation_source 'fine-focus sealed tube'
_diffrn_radiation_type MoK\a
_diffrn_radiation_wavelength 0.71073
_diffrn_reflns_av_R_equivalents 0.1632
_diffrn_reflns_av_sigmaI/netI 0.1319
_diffrn_reflns_limit_h_max 29
_diffrn_reflns_limit_h_min 0
_diffrn_reflns_limit_k_max 12
_diffrn_reflns_limit_k_min 0
_diffrn_reflns_limit_l_max 24
_diffrn_reflns_limit_l_min 0
_diffrn_reflns_number 36269
_diffrn_reflns_theta_full 26.37
_diffrn_reflns_theta_max 26.37
_diffrn_reflns_theta_min 1.75
_diffrn_standards_decay_% <1
_diffrn_standards_number '50 standard frames at start and end'
_exptl_absorpt_coefficient_mu 4.911
_exptl_absorpt_correction_T_max 0.928077
_exptl_absorpt_correction_T_min 0.563874
_exptl_absorpt_correction_type multi-scan
_exptl_absorpt_process_details 'Blessing,R., Acta Cryst. (1995) A51 33-38.'
_exptl_crystal_colour red
_exptl_crystal_density_diffrn 1.707
_exptl_crystal_density_method 'not measured'
_exptl_crystal_description needle
_exptl_crystal_F_000 2352
_exptl_crystal_size_max 0.20
_exptl_crystal_size_mid 0.05
_exptl_crystal_size_min 0.02
_refine_diff_density_max 3.107
_refine_diff_density_min -2.535
_refine_diff_density_rms 0.199
_refine_ls_extinction_method none
_refine_ls_goodness_of_fit_ref 1.015
_refine_ls_hydrogen_treatment mixed
_refine_ls_matrix_type full
_refine_ls_number_parameters 271
_refine_ls_number_reflns 4692
_refine_ls_number_restraints 0
_refine_ls_restrained_S_all 1.015
_refine_ls_R_factor_all 0.1123
_refine_ls_R_factor_gt 0.0498
_refine_ls_shift/su_max 0.012
_refine_ls_shift/su_mean 0.004
_refine_ls_structure_factor_coef Fsqd
_refine_ls_weighting_details 'calc w=1/[\s^2^(Fo^2^)+(0.0650P)^2^+0.0000P] where P=(Fo^2^+2Fc^2^)/3'
_refine_ls_weighting_scheme calc
_refine_ls_wR_factor_gt 0.1090
_refine_ls_wR_factor_ref 0.1283
_reflns_number_gt 2601
_reflns_number_total 4692
_reflns_threshold_expression >2sigma(I)
_cod_data_source_file om0105167.cif
_cod_data_source_block dr258a
_cod_depositor_comments
;
The following automatic conversions were performed:

'_symmetry_cell_setting' value 'Orthorhombic' changed to
'orthorhombic' according to
/home/saulius/struct/CIF-dictionaries/cif_core.dic dictionary named
'cif_core.dic' version 2.4.2 from 2011-04-26.

Automatic conversion script
Id: cif_fix_values 1715 2011-07-08 13:25:40Z adriana 
;
_cod_original_cell_volume 4599.9(7)
_cod_original_sg_symbol_H-M Pbcn
_cod_database_code 4077397

loop_
_symmetry_equiv_pos_as_xyz
'x, y, z'
'-x+1/2, -y+1/2, z+1/2'
'-x, y, -z+1/2'
'x+1/2, -y+1/2, -z'
'-x, -y, -z'
'x-1/2, y-1/2, -z-1/2'
'x, -y, z-1/2'
'-x-1/2, y-1/2, z'

loop_
_atom_site_label
_atom_site_type_symbol
_atom_site_fract_x
_atom_site_fract_y
_atom_site_fract_z
_atom_site_U_iso_or_equiv
_atom_site_adp_type
_atom_site_occupancy
_atom_site_symmetry_multiplicity
_atom_site_calc_flag
_atom_site_refinement_flags
Ta Ta 0.382187(16) 0.71020(4) 0.12681(2) 0.02579(13) Uani 1 1 d .
Cl Cl 0.30233(11) 0.7619(3) 0.05828(14) 0.0397(7) Uani 1 1 d .
N1 N 0.3404(3) 0.6696(7) 0.2167(4) 0.0205(17) Uani 1 1 d .
N2 N 0.3998(3) 0.8670(7) 0.1790(4) 0.0250(18) Uani 1 1 d .
C1 C 0.3320(4) 0.7385(9) 0.2794(5) 0.024(2) Uani 1 1 d .
C2 C 0.2971(4) 0.6875(10) 0.3326(5) 0.035(3) Uani 1 1 d .
H2A H 0.2799 0.6050 0.3267 0.042 Uiso 1 1 calc R
C3 C 0.2876(5) 0.7565(11) 0.3941(5) 0.037(3) Uani 1 1 d .
H3A H 0.2654 0.7173 0.4289 0.045 Uiso 1 1 calc R
C4 C 0.3089(4) 0.8749(12) 0.4049(5) 0.041(3) Uani 1 1 d .
H4A H 0.3010 0.9196 0.4463 0.049 Uiso 1 1 calc R
C5 C 0.3441(4) 0.9345(10) 0.3530(5) 0.031(2) Uani 1 1 d .
C6 C 0.3559(4) 0.8654(9) 0.2910(5) 0.024(2) Uani 1 1 d .
C7 C 0.3890(4) 0.9331(9) 0.2394(5) 0.025(2) Uani 1 1 d .
C8 C 0.4088(4) 1.0575(9) 0.2515(6) 0.033(2) Uani 1 1 d .
H8A H 0.4308 1.0994 0.2173 0.040 Uiso 1 1 calc R
C9 C 0.3973(4) 1.1239(10) 0.3131(6) 0.037(3) Uani 1 1 d .
H9A H 0.4118 1.2089 0.3204 0.044 Uiso 1 1 calc R
C10 C 0.3654(4) 1.0648(10) 0.3618(5) 0.039(3) Uani 1 1 d .
H10A H 0.3568 1.1105 0.4027 0.047 Uiso 1 1 calc R
C11 C 0.3039(4) 0.5508(10) 0.2041(6) 0.036(3) Uani 1 1 d .
H11A H 0.3163 0.5173 0.1585 0.043 Uiso 1 1 calc R
C12 C 0.2408(4) 0.5826(12) 0.1951(6) 0.052(3) Uani 1 1 d .
H12A H 0.2366 0.6544 0.1626 0.077 Uiso 1 1 calc R
H12B H 0.2246 0.6078 0.2394 0.077 Uiso 1 1 calc R
H12C H 0.2208 0.5060 0.1777 0.077 Uiso 1 1 calc R
C13 C 0.3129(5) 0.4343(10) 0.2545(6) 0.052(3) Uani 1 1 d .
H13A H 0.3535 0.4155 0.2585 0.078 Uiso 1 1 calc R
H13B H 0.2931 0.3575 0.2370 0.078 Uiso 1 1 calc R
H13C H 0.2977 0.4571 0.2996 0.078 Uiso 1 1 calc R
C14 C 0.4224(4) 0.9095(8) 0.1155(5) 0.026(2) Uani 1 1 d .
C15 C 0.4865(4) 0.9433(11) 0.1170(6) 0.046(3) Uani 1 1 d .
H15A H 0.4914 1.0370 0.1105 0.070 Uiso 1 1 calc R
H15B H 0.5061 0.8965 0.0803 0.070 Uiso 1 1 calc R
H15C H 0.5026 0.9178 0.1613 0.070 Uiso 1 1 calc R
C16 C 0.3913(5) 1.0168(11) 0.0747(6) 0.043(3) Uani 1 1 d .
H16A H 0.4143 1.0960 0.0744 0.065 Uiso 1 1 calc R
H16B H 0.3545 1.0349 0.0962 0.065 Uiso 1 1 calc R
H16C H 0.3852 0.9874 0.0275 0.065 Uiso 1 1 calc R
C17 C 0.4335(4) 0.4980(9) 0.1254(6) 0.032(2) Uani 1 1 d .
C18 C 0.3924(4) 0.4845(10) 0.0702(6) 0.035(3) Uani 1 1 d .
C19 C 0.4059(5) 0.5771(10) 0.0188(5) 0.034(3) Uani 1 1 d .
C20 C 0.4560(5) 0.6479(10) 0.0392(5) 0.037(3) Uani 1 1 d .
C21 C 0.4719(4) 0.6001(10) 0.1061(5) 0.034(3) Uani 1 1 d .
C22 C 0.4414(4) 0.4064(10) 0.1854(5) 0.040(3) Uani 1 1 d .
H22A H 0.4632 0.3304 0.1706 0.060 Uiso 1 1 calc R
H22B H 0.4042 0.3783 0.2022 0.060 Uiso 1 1 calc R
H22C H 0.4618 0.4513 0.2221 0.060 Uiso 1 1 calc R
C23 C 0.3462(5) 0.3821(10) 0.0623(6) 0.045(3) Uani 1 1 d .
H23A H 0.3618 0.3057 0.0391 0.067 Uiso 1 1 calc R
H23B H 0.3149 0.4177 0.0352 0.067 Uiso 1 1 calc R
H23C H 0.3322 0.3569 0.1076 0.067 Uiso 1 1 calc R
C24 C 0.3761(5) 0.5890(11) -0.0491(5) 0.049(3) Uani 1 1 d .
H24A H 0.3928 0.5276 -0.0817 0.074 Uiso 1 1 calc R
H24B H 0.3805 0.6777 -0.0666 0.074 Uiso 1 1 calc R
H24C H 0.3357 0.5694 -0.0433 0.074 Uiso 1 1 calc R
C25 C 0.4904(5) 0.7326(12) -0.0080(6) 0.051(3) Uani 1 1 d .
H25A H 0.5152 0.6781 -0.0361 0.076 Uiso 1 1 calc R
H25B H 0.5135 0.7927 0.0192 0.076 Uiso 1 1 calc R
H25C H 0.4648 0.7822 -0.0376 0.076 Uiso 1 1 calc R
C26 C 0.5271(4) 0.6291(11) 0.1455(6) 0.046(3) Uani 1 1 d .
H26A H 0.5575 0.5731 0.1284 0.069 Uiso 1 1 calc R
H26B H 0.5212 0.6122 0.1944 0.069 Uiso 1 1 calc R
H26C H 0.5376 0.7203 0.1390 0.069 Uiso 1 1 calc R

loop_
_atom_site_aniso_label
_atom_site_aniso_U_11
_atom_site_aniso_U_22
_atom_site_aniso_U_33
_atom_site_aniso_U_23
_atom_site_aniso_U_13
_atom_site_aniso_U_12
Ta 0.0270(2) 0.02591(19) 0.0244(2) -0.00211(19) -0.0008(2) 0.0053(2)
Cl 0.0332(14) 0.0480(16) 0.0378(15) -0.0005(12) -0.0091(12) 0.0075(12)
N1 0.015(4) 0.017(4) 0.029(4) -0.002(3) -0.005(3) -0.004(3)
N2 0.027(5) 0.024(4) 0.023(4) 0.001(3) -0.003(3) -0.007(4)
C1 0.019(5) 0.033(5) 0.022(5) 0.001(4) -0.006(4) 0.004(4)
C2 0.044(7) 0.033(6) 0.029(6) -0.005(4) -0.001(5) 0.000(5)
C3 0.039(6) 0.058(7) 0.015(5) 0.005(4) 0.011(4) -0.003(5)
C4 0.039(7) 0.056(7) 0.028(6) -0.005(6) -0.004(5) 0.008(6)
C5 0.031(6) 0.033(5) 0.030(6) -0.005(4) -0.013(4) 0.003(5)
C6 0.018(5) 0.028(5) 0.025(5) 0.004(4) -0.011(4) 0.007(4)
C7 0.021(5) 0.026(5) 0.027(5) -0.004(4) -0.008(4) 0.002(4)
C8 0.027(5) 0.029(6) 0.043(7) 0.002(5) 0.000(5) -0.010(5)
C9 0.042(7) 0.021(5) 0.048(7) -0.016(5) -0.010(5) 0.003(5)
C10 0.048(7) 0.035(6) 0.033(7) -0.009(5) 0.001(5) 0.005(5)
C11 0.032(6) 0.032(6) 0.045(7) -0.006(5) 0.006(5) -0.011(5)
C12 0.022(6) 0.075(9) 0.057(8) -0.010(7) -0.007(6) -0.017(6)
C13 0.052(8) 0.035(6) 0.069(9) 0.001(6) 0.019(7) 0.002(6)
C14 0.034(6) 0.019(4) 0.026(6) 0.006(4) 0.004(4) -0.003(4)
C15 0.030(6) 0.050(7) 0.059(8) -0.002(6) 0.013(6) -0.014(5)
C16 0.045(8) 0.045(6) 0.040(7) 0.016(5) 0.001(6) -0.012(5)
C17 0.035(6) 0.032(5) 0.027(5) -0.002(4) 0.008(8) 0.004(5)
C18 0.032(7) 0.029(5) 0.043(7) -0.012(5) -0.002(5) 0.012(5)
C19 0.052(7) 0.030(5) 0.020(6) 0.002(4) 0.004(5) 0.016(5)
C20 0.047(7) 0.025(5) 0.038(7) -0.001(5) 0.016(5) 0.006(5)
C21 0.027(6) 0.043(6) 0.034(6) 0.004(5) 0.000(4) 0.004(5)
C22 0.044(7) 0.036(6) 0.040(7) 0.005(5) 0.004(5) 0.014(5)
C23 0.052(8) 0.044(7) 0.038(7) -0.016(5) -0.004(6) 0.003(6)
C24 0.073(9) 0.040(6) 0.035(6) -0.004(5) -0.005(6) 0.006(6)
C25 0.059(8) 0.050(8) 0.043(7) 0.006(6) 0.024(6) 0.009(6)
C26 0.036(6) 0.038(6) 0.064(9) 0.010(6) 0.003(6) 0.003(5)

loop_
_atom_type_symbol
_atom_type_description
_atom_type_scat_dispersion_real
_atom_type_scat_dispersion_imag
_atom_type_scat_source
C C 0.0033 0.0016 'International Tables Vol C Tables 4.2.6.8 and 6.1.1.4'
H H 0.0000 0.0000 'International Tables Vol C Tables 4.2.6.8 and 6.1.1.4'
N N 0.0061 0.0033 'International Tables Vol C Tables 4.2.6.8 and 6.1.1.4'
Ta Ta -0.7052 6.5227 'International Tables Vol C Tables 4.2.6.8 and 6.1.1.4'
Cl Cl 0.1484 0.1585 'International Tables Vol C Tables 4.2.6.8 and 6.1.1.4'

loop_
_geom_angle_atom_site_label_1
_geom_angle_atom_site_label_2
_geom_angle_atom_site_label_3
_geom_angle
N2 Ta N1 79.9(3)
N2 Ta C14 38.3(3)
N1 Ta C14 117.8(3)
N2 Ta Cl 106.1(2)
N1 Ta Cl 98.5(2)
C14 Ta Cl 94.2(3)
N2 Ta C21 106.7(3)
N1 Ta C21 117.6(3)
C14 Ta C21 92.4(3)
Cl Ta C21 134.5(2)
N2 Ta C17 128.7(3)
N1 Ta C17 93.6(3)
C14 Ta C17 126.0(3)
Cl Ta C17 125.1(3)
C21 Ta C17 33.9(3)
N2 Ta C20 114.7(3)
N1 Ta C20 149.1(3)
C14 Ta C20 82.9(3)
Cl Ta C20 102.8(3)
C21 Ta C20 33.9(3)
C17 Ta C20 55.7(3)
N2 Ta C19 145.1(3)
N1 Ta C19 134.0(3)
C14 Ta C19 108.1(3)
Cl Ta C19 80.1(2)
C21 Ta C19 55.1(3)
C17 Ta C19 54.6(4)
C20 Ta C19 32.9(3)
N2 Ta C18 161.2(3)
N1 Ta C18 103.1(3)
C14 Ta C18 137.0(3)
Cl Ta C18 91.9(3)
C21 Ta C18 55.2(3)
C17 Ta C18 33.3(3)
C20 Ta C18 54.3(3)
C19 Ta C18 31.9(3)
C1 N1 C11 117.5(8)
C1 N1 Ta 134.2(6)
C11 N1 Ta 107.3(6)
C7 N2 C14 131.5(8)
C7 N2 Ta 144.2(6)
C14 N2 Ta 83.0(5)
C2 C1 N1 121.5(8)
C2 C1 C6 116.4(9)
N1 C1 C6 122.0(8)
C3 C2 C1 121.7(9)
C4 C3 C2 122.3(10)
C3 C4 C5 119.4(10)
C4 C5 C6 119.6(9)
C4 C5 C10 120.7(9)
C6 C5 C10 119.6(9)
C1 C6 C5 120.5(9)
C1 C6 C7 122.4(8)
C5 C6 C7 116.9(9)
C8 C7 N2 122.5(9)
C8 C7 C6 120.5(9)
N2 C7 C6 117.0(8)
C7 C8 C9 122.0(9)
C10 C9 C8 119.2(9)
C9 C10 C5 121.8(9)
N1 C11 C12 113.4(9)
N1 C11 C13 116.0(9)
C12 C11 C13 111.5(9)
N2 C14 C15 114.7(8)
N2 C14 C16 119.5(8)
C15 C14 C16 108.2(8)
N2 C14 Ta 58.7(4)
C15 C14 Ta 127.4(7)
C16 C14 Ta 119.8(7)
C21 C17 C18 107.1(10)
C21 C17 C22 125.5(10)
C18 C17 C22 126.5(9)
C21 C17 Ta 70.6(5)
C18 C17 Ta 76.7(5)
C22 C17 Ta 126.5(7)
C19 C18 C17 108.1(9)
C19 C18 C23 123.6(10)
C17 C18 C23 128.0(10)
C19 C18 Ta 73.7(6)
C17 C18 Ta 70.0(5)
C23 C18 Ta 126.8(7)
C18 C19 C20 109.1(9)
C18 C19 C24 124.9(10)
C20 C19 C24 125.6(10)
C18 C19 Ta 74.4(6)
C20 C19 Ta 71.5(6)
C24 C19 Ta 125.3(7)
C21 C20 C19 106.8(9)
C21 C20 C25 127.7(11)
C19 C20 C25 124.3(10)
C21 C20 Ta 69.6(6)
C19 C20 Ta 75.6(6)
C25 C20 Ta 129.7(7)
C17 C21 C20 108.9(10)
C17 C21 C26 122.8(9)
C20 C21 C26 127.2(10)
C17 C21 Ta 75.5(6)
C20 C21 Ta 76.5(6)
C26 C21 Ta 124.0(7)

loop_
_geom_bond_atom_site_label_1
_geom_bond_atom_site_label_2
_geom_bond_distance
Ta N2 1.935(8)
Ta N1 2.036(7)
Ta C14 2.248(9)
Ta Cl 2.347(3)
Ta C21 2.408(10)
Ta C17 2.472(9)
Ta C20 2.499(10)
Ta C19 2.551(10)
Ta C18 2.560(9)
N1 C1 1.416(11)
N1 C11 1.501(11)
N2 C7 1.372(11)
N2 C14 1.405(11)
C1 C2 1.411(13)
C1 C6 1.426(13)
C2 C3 1.399(13)
C3 C4 1.321(15)
C4 C5 1.433(14)
C5 C6 1.419(13)
C5 C10 1.428(14)
C6 C7 1.439(13)
C7 C8 1.369(12)
C8 C9 1.397(14)
C9 C10 1.344(14)
C11 C12 1.517(13)
C11 C13 1.551(14)
C14 C15 1.534(13)
C14 C16 1.532(13)
C17 C21 1.423(13)
C17 C18 1.442(14)
C17 C22 1.500(14)
C18 C19 1.406(14)
C18 C23 1.507(14)
C19 C20 1.429(15)
C19 C24 1.492(14)
C20 C21 1.432(14)
C20 C25 1.490(14)
C21 C26 1.526(14)

loop_
_geom_torsion_atom_site_label_1
_geom_torsion_atom_site_label_2
_geom_torsion_atom_site_label_3
_geom_torsion_atom_site_label_4
_geom_torsion
N2 Ta N1 C1 1.9(8)
C14 Ta N1 C1 -3.7(9)
Cl Ta N1 C1 -103.1(8)
C21 Ta N1 C1 105.6(8)
C17 Ta N1 C1 130.7(8)
C20 Ta N1 C1 123.7(9)
C19 Ta N1 C1 172.5(7)
C18 Ta N1 C1 162.9(8)
N2 Ta N1 C11 169.6(6)
C14 Ta N1 C11 164.0(6)
Cl Ta N1 C11 64.6(5)
C21 Ta N1 C11 -86.8(6)
C17 Ta N1 C11 -61.7(6)
C20 Ta N1 C11 -68.6(8)
C19 Ta N1 C11 -19.9(7)
C18 Ta N1 C11 -29.4(6)
N1 Ta N2 C7 -6.0(11)
C14 Ta N2 C7 166.0(14)
Cl Ta N2 C7 90.0(11)
C21 Ta N2 C7 -121.9(11)
C17 Ta N2 C7 -92.5(11)
C20 Ta N2 C7 -157.2(10)
C19 Ta N2 C7 -174.0(9)
C18 Ta N2 C7 -107.0(14)
N1 Ta N2 C14 -172.0(5)
Cl Ta N2 C14 -76.0(5)
C21 Ta N2 C14 72.0(5)
C17 Ta N2 C14 101.5(6)
C20 Ta N2 C14 36.7(6)
C19 Ta N2 C14 20.0(8)
C18 Ta N2 C14 87.0(11)
C11 N1 C1 C2 9.3(12)
Ta N1 C1 C2 176.0(7)
C11 N1 C1 C6 -167.6(8)
Ta N1 C1 C6 -1.0(13)
N1 C1 C2 C3 -178.5(9)
C6 C1 C2 C3 -1.4(14)
C1 C2 C3 C4 2.5(17)
C2 C3 C4 C5 -1.5(17)
C3 C4 C5 C6 -0.4(15)
C3 C4 C5 C10 177.0(10)
C2 C1 C6 C5 -0.5(13)
N1 C1 C6 C5 176.6(8)
C2 C1 C6 C7 -175.7(8)
N1 C1 C6 C7 1.4(13)
C4 C5 C6 C1 1.4(14)
C10 C5 C6 C1 -176.0(9)
C4 C5 C6 C7 176.9(8)
C10 C5 C6 C7 -0.5(13)
C14 N2 C7 C8 -11.5(16)
Ta N2 C7 C8 -172.8(8)
C14 N2 C7 C6 169.0(9)
Ta N2 C7 C6 7.6(15)
C1 C6 C7 C8 176.8(9)
C5 C6 C7 C8 1.4(13)
C1 C6 C7 N2 -3.7(13)
C5 C6 C7 N2 -179.1(8)
N2 C7 C8 C9 179.7(9)
C6 C7 C8 C9 -0.8(15)
C7 C8 C9 C10 -0.7(16)
C8 C9 C10 C5 1.7(16)
C4 C5 C10 C9 -178.4(9)
C6 C5 C10 C9 -1.0(16)
C1 N1 C11 C12 66.5(11)
Ta N1 C11 C12 -103.6(8)
C1 N1 C11 C13 -64.5(11)
Ta N1 C11 C13 125.4(8)
C7 N2 C14 C15 70.7(12)
Ta N2 C14 C15 -120.2(7)
C7 N2 C14 C16 -60.2(14)
Ta N2 C14 C16 108.9(8)
C7 N2 C14 Ta -169.1(10)
N1 Ta C14 N2 8.9(6)
Cl Ta C14 N2 110.9(5)
C21 Ta C14 N2 -114.2(5)
C17 Ta C14 N2 -109.2(6)
C20 Ta C14 N2 -146.8(6)
C19 Ta C14 N2 -168.2(5)
C18 Ta C14 N2 -151.8(5)
N2 Ta C14 C15 98.7(10)
N1 Ta C14 C15 107.6(8)
Cl Ta C14 C15 -150.5(8)
C21 Ta C14 C15 -15.6(9)
C17 Ta C14 C15 -10.6(10)
C20 Ta C14 C15 -48.1(8)
C19 Ta C14 C15 -69.5(9)
C18 Ta C14 C15 -53.1(10)
N2 Ta C14 C16 -108.4(10)
N1 Ta C14 C16 -99.5(8)
Cl Ta C14 C16 2.5(8)
C21 Ta C14 C16 137.4(8)
C17 Ta C14 C16 142.4(8)
C20 Ta C14 C16 104.8(8)
C19 Ta C14 C16 83.5(8)
C18 Ta C14 C16 99.9(8)
N2 Ta C17 C21 -57.7(8)
N1 Ta C17 C21 -137.6(6)
C14 Ta C17 C21 -9.0(8)
Cl Ta C17 C21 119.3(6)
C20 Ta C17 C21 38.1(6)
C19 Ta C17 C21 78.4(7)
C18 Ta C17 C21 113.8(10)
N2 Ta C17 C18 -171.5(6)
N1 Ta C17 C18 108.6(6)
C14 Ta C17 C18 -122.8(6)
Cl Ta C17 C18 5.5(7)
C21 Ta C17 C18 -113.8(10)
C20 Ta C17 C18 -75.7(7)
C19 Ta C17 C18 -35.4(6)
N2 Ta C17 C22 62.6(10)
N1 Ta C17 C22 -17.3(9)
C14 Ta C17 C22 111.3(9)
Cl Ta C17 C22 -120.3(8)
C21 Ta C17 C22 120.3(12)
C20 Ta C17 C22 158.4(10)
C19 Ta C17 C22 -161.3(10)
C18 Ta C17 C22 -125.9(11)
C21 C17 C18 C19 -0.2(11)
C22 C17 C18 C19 -169.8(9)
Ta C17 C18 C19 64.4(7)
C21 C17 C18 C23 173.8(10)
C22 C17 C18 C23 4.2(17)
Ta C17 C18 C23 -121.7(10)
C21 C17 C18 Ta -64.6(7)
C22 C17 C18 Ta 125.9(10)
N2 Ta C18 C19 -95.9(12)
N1 Ta C18 C19 167.0(6)
C14 Ta C18 C19 -30.5(9)
Cl Ta C18 C19 67.8(6)
C21 Ta C18 C19 -78.3(7)
C17 Ta C18 C19 -116.8(9)
C20 Ta C18 C19 -36.6(6)
N2 Ta C18 C17 20.9(14)
N1 Ta C18 C17 -76.3(6)
C14 Ta C18 C17 86.3(8)
Cl Ta C18 C17 -175.5(6)
C21 Ta C18 C17 38.4(6)
C20 Ta C18 C17 80.2(7)
C19 Ta C18 C17 116.8(9)
N2 Ta C18 C23 144.0(10)
N1 Ta C18 C23 46.9(10)
C14 Ta C18 C23 -150.6(8)
Cl Ta C18 C23 -52.4(9)
C21 Ta C18 C23 161.5(11)
C17 Ta C18 C23 123.1(12)
C20 Ta C18 C23 -156.7(11)
C19 Ta C18 C23 -120.1(12)
C17 C18 C19 C20 1.6(11)
C23 C18 C19 C20 -172.7(9)
Ta C18 C19 C20 63.6(7)
C17 C18 C19 C24 175.6(9)
C23 C18 C19 C24 1.3(16)
Ta C18 C19 C24 -122.4(10)
C17 C18 C19 Ta -62.0(7)
C23 C18 C19 Ta 123.7(9)
N2 Ta C19 C18 145.8(6)
N1 Ta C19 C18 -17.7(8)
C14 Ta C19 C18 158.7(6)
Cl Ta C19 C18 -110.1(6)
C21 Ta C19 C18 78.7(7)
C17 Ta C19 C18 36.9(6)
C20 Ta C19 C18 116.9(9)
N2 Ta C19 C20 28.9(9)
N1 Ta C19 C20 -134.6(6)
C14 Ta C19 C20 41.8(6)
Cl Ta C19 C20 133.0(6)
C21 Ta C19 C20 -38.2(6)
C17 Ta C19 C20 -80.0(6)
C18 Ta C19 C20 -116.9(9)
N2 Ta C19 C24 -92.2(11)
N1 Ta C19 C24 104.3(9)
C14 Ta C19 C24 -79.3(10)
Cl Ta C19 C24 12.0(9)
C21 Ta C19 C24 -159.3(11)
C17 Ta C19 C24 159.0(11)
C20 Ta C19 C24 -121.1(12)
C18 Ta C19 C24 122.0(13)
C18 C19 C20 C21 -2.4(11)
C24 C19 C20 C21 -176.3(9)
Ta C19 C20 C21 63.0(7)
C18 C19 C20 C25 166.1(10)
C24 C19 C20 C25 -7.9(16)
Ta C19 C20 C25 -128.5(10)
C18 C19 C20 Ta -65.4(7)
C24 C19 C20 Ta 120.7(10)
N2 Ta C20 C21 83.3(7)
N1 Ta C20 C21 -29.7(10)
C14 Ta C20 C21 105.2(7)
Cl Ta C20 C21 -162.0(6)
C17 Ta C20 C21 -38.1(6)
C19 Ta C20 C21 -114.4(9)
C18 Ta C20 C21 -78.9(7)
N2 Ta C20 C19 -162.3(5)
N1 Ta C20 C19 84.7(8)
C14 Ta C20 C19 -140.3(6)
Cl Ta C20 C19 -47.6(6)
C21 Ta C20 C19 114.4(9)
C17 Ta C20 C19 76.3(6)
C18 Ta C20 C19 35.5(6)
N2 Ta C20 C25 -39.4(11)
N1 Ta C20 C25 -152.4(9)
C14 Ta C20 C25 -17.4(10)
Cl Ta C20 C25 75.3(11)
C21 Ta C20 C25 -122.7(13)
C17 Ta C20 C25 -160.7(12)
C19 Ta C20 C25 122.9(13)
C18 Ta C20 C25 158.4(12)
C18 C17 C21 C20 -1.3(11)
C22 C17 C21 C20 168.4(9)
Ta C17 C21 C20 -70.0(7)
C18 C17 C21 C26 -169.9(9)
C22 C17 C21 C26 -0.2(16)
Ta C17 C21 C26 121.4(10)
C18 C17 C21 Ta 68.7(7)
C22 C17 C21 Ta -121.6(10)
C19 C20 C21 C17 2.2(11)
C25 C20 C21 C17 -165.7(10)
Ta C20 C21 C17 69.3(7)
C19 C20 C21 C26 170.2(10)
C25 C20 C21 C26 2.3(18)
Ta C20 C21 C26 -122.7(11)
C19 C20 C21 Ta -67.1(7)
C25 C20 C21 Ta 125.0(11)
N2 Ta C21 C17 136.5(7)
N1 Ta C21 C17 49.4(7)
C14 Ta C21 C17 172.7(7)
Cl Ta C21 C17 -89.0(7)
C20 Ta C21 C17 -113.9(10)
C19 Ta C21 C17 -76.9(7)
C18 Ta C21 C17 -37.7(6)
N2 Ta C21 C20 -109.6(6)
N1 Ta C21 C20 163.3(6)
C14 Ta C21 C20 -73.4(6)
Cl Ta C21 C20 24.9(8)
C17 Ta C21 C20 113.9(10)
C19 Ta C21 C20 37.1(6)
C18 Ta C21 C20 76.2(7)
N2 Ta C21 C26 16.4(9)
N1 Ta C21 C26 -70.7(9)
C14 Ta C21 C26 52.7(9)
Cl Ta C21 C26 151.0(7)
C17 Ta C21 C26 -120.0(11)
C20 Ta C21 C26 126.0(12)
C19 Ta C21 C26 163.1(10)
C18 Ta C21 C26 -157.7(10)
